data_7223641
loop_
_publ_author_name
'Xu, Cong'
'Kirillov, Alexander M.'
'Shu, Yubo'
'Liu, Yan'
'Guo, Lirong'
'Yang, Lizi'
'Dou, Wei'
'Liu, Wei'
'Chen, Chunyang'
'Huang, Xin'
'Zhang, Jiayao'
'Liu, Weisheng'

_publ_section_title
;
 Photoluminescence enhancement induced by a halide anion encapsulation in
 a series of novel lanthanide(iii) coordination polymers
;
_journal_issue 7
_journal_name_full CrystEngComm
_journal_page_first 1190
_journal_paper_doi 10.1039/C5CE01901J
_journal_volume 18
_journal_year 2016
_chemical_formula_moiety 'C34 H26 N4 O10 Tb, Br'
_chemical_formula_sum 'C34 H26 Br N4 O10 Tb'
_chemical_formula_weight 889.42
_chemical_name_systematic
;
 ? 
;
_space_group_crystal_system monoclinic
_space_group_IT_number 15
_space_group_name_Hall '-C 2yc'
_space_group_name_H-M_alt 'C 1 2/c 1'
_symmetry_space_group_name_Hall '-C 2yc'
_symmetry_space_group_name_H-M 'C 1 2/c 1'
_atom_sites_solution_hydrogens mixed
_audit_creation_date 2015-11-30
_audit_creation_method
;
Olex2 1.2
(compiled 2015.09.30 svn.r3233 for OlexSys, GUI svn.r5103)
;
_audit_update_record
;
2015-12-09 deposited with the CCDC.
2015-12-30 downloaded from the CCDC.
;
_cell_angle_alpha 90
_cell_angle_beta 96.510(4)
_cell_angle_gamma 90
_cell_formula_units_Z 8
_cell_length_a 23.6157(17)
_cell_length_b 9.9206(7)
_cell_length_c 27.2126(17)
_cell_measurement_reflns_used 2563
_cell_measurement_temperature 296(2)
_cell_measurement_theta_max 24.841
_cell_measurement_theta_min 2.166
_cell_volume 6334.3(8)
_computing_cell_refinement 'SAINT v7.60A (Bruker, 2009)'
_computing_data_reduction 'SAINT v7.60A (Bruker, 2009)'
_computing_molecular_graphics 'Olex2 (Dolomanov et al., 2009)'
_computing_publication_material 'Olex2 (Dolomanov et al., 2009)'
_computing_structure_refinement 'XL (Sheldrick, 2008)'
_computing_structure_solution 'SHELXS-97 (Sheldrick, 2008)'
_diffrn_ambient_temperature 296.15
_diffrn_measured_fraction_theta_full 0.997
_diffrn_measured_fraction_theta_max 0.997
_diffrn_measurement_device_type 'Bruker APEX-II CCD'
_diffrn_measurement_method '\f and \w scans'
_diffrn_radiation_monochromator graphite
_diffrn_radiation_type MoK\a
_diffrn_radiation_wavelength 0.71073
_diffrn_reflns_av_R_equivalents 0.0578
_diffrn_reflns_av_unetI/netI 0.0707
_diffrn_reflns_laue_measured_fraction_full 0.997
_diffrn_reflns_laue_measured_fraction_max 0.997
_diffrn_reflns_limit_h_max 28
_diffrn_reflns_limit_h_min -20
_diffrn_reflns_limit_k_max 11
_diffrn_reflns_limit_k_min -11
_diffrn_reflns_limit_l_max 32
_diffrn_reflns_limit_l_min -32
_diffrn_reflns_number 16164
_diffrn_reflns_point_group_measured_fraction_full 0.997
_diffrn_reflns_point_group_measured_fraction_max 0.997
_diffrn_reflns_theta_full 25.242
_diffrn_reflns_theta_max 25.295
_diffrn_reflns_theta_min 1.506
_diffrn_standards_number 0
_exptl_absorpt_coefficient_mu 3.563
_exptl_absorpt_correction_T_max 0.7456
_exptl_absorpt_correction_T_min 0.5657
_exptl_absorpt_correction_type multi-scan
_exptl_absorpt_process_details
;
SADABS-2008/1 (Bruker,2008) was used for absorption correction.
wR2(int) was 0.0887 before and 0.0551 after correction.
The Ratio of minimum to maximum transmission is 0.7587.
The \l/2 correction factor is 0.0015.
;
_exptl_crystal_colour 'clear light yellow'
_exptl_crystal_colour_lustre clear
_exptl_crystal_colour_modifier light
_exptl_crystal_colour_primary yellow
_exptl_crystal_density_diffrn 1.865
_exptl_crystal_density_method 'not measured'
_exptl_crystal_description plate
_exptl_crystal_F_000 3504
_exptl_crystal_preparation Luminescent
_exptl_crystal_recrystallization_method 'Hydrothermal synthesis method'
_exptl_crystal_size_max 0.25
_exptl_crystal_size_mid 0.24
_exptl_crystal_size_min 0.15
_refine_diff_density_max 0.579
_refine_diff_density_min -0.692
_refine_diff_density_rms 0.122
_refine_ls_extinction_method none
_refine_ls_goodness_of_fit_ref 0.999
_refine_ls_hydrogen_treatment mixed
_refine_ls_matrix_type full
_refine_ls_number_parameters 465
_refine_ls_number_reflns 5739
_refine_ls_number_restraints 0
_refine_ls_restrained_S_all 0.999
_refine_ls_R_factor_all 0.0628
_refine_ls_R_factor_gt 0.0350
_refine_ls_shift/su_max 0.001
_refine_ls_shift/su_mean 0.000
_refine_ls_structure_factor_coef Fsqd
_refine_ls_weighting_details
;
 w=1/[\s^2^(Fo^2^)+(0.0128P)^2^]
 where P=(Fo^2^+2Fc^2^)/3
;
_refine_ls_weighting_scheme calc
_refine_ls_wR_factor_gt 0.0643
_refine_ls_wR_factor_ref 0.0734
_reflns_Friedel_coverage 0.000
_reflns_number_gt 3926
_reflns_number_total 5739
_reflns_threshold_expression 'I > 2\s(I)'
_cod_data_source_file c5ce01901j2.cif
_cod_data_source_block c2cc
_cod_depositor_comments 'Adding full bibliography for 7223636--7223644.cif.'
_cod_database_code 7223641
_audit_block_doi 10.5517/cc13t0pm
_shelxl_version_number 2013-2
_shelx_space_group_comment
;
The symmetry employed for this shelxl refinement is uniquely defined
by the following loop, which should always be used as a source of
symmetry information in preference to the above space-group names.
They are only intended as comments.
;
_olex2_refinement_description
;
1. Fixed Uiso
 At 1.2 times of:
  All C(H) groups
 At 1.5 times of:
  All O(H) groups
2.a Rotating group:
 O9(H9A)
2.b Aromatic/amide H refined with riding coordinates:
 C3(H3), C4(H4), C6(H6), C7(H7), C8(H8), C9(H9), C10(H10), C12(H12), C13(H13),
 C15(H15), C16(H16), C20(H20), C21(H21), C23(H23), C24(H24), C25(H25), C26(H26),
  C27(H27), C29(H29), C30(H30), C32(H32), C33(H33)
;
_olex2_submission_special_instructions 'No special instructions were received'

loop_
_space_group_symop_operation_xyz
'x, y, z'
'-x, y, -z+1/2'
'x+1/2, y+1/2, z'
'-x+1/2, y+1/2, -z+1/2'
'-x, -y, -z'
'x, -y, z-1/2'
'-x+1/2, -y+1/2, -z'
'x+1/2, -y+1/2, z-1/2'

loop_
_atom_site_label
_atom_site_type_symbol
_atom_site_fract_x
_atom_site_fract_y
_atom_site_fract_z
_atom_site_U_iso_or_equiv
_atom_site_adp_type
_atom_site_occupancy
_atom_site_site_symmetry_order
_atom_site_calc_flag
_atom_site_refinement_flags_posn
_atom_site_refinement_flags_adp
_atom_site_refinement_flags_occupancy
Tb0A Tb 0.5000 0.44882(3) 0.7500 0.01873(10) Uani 1 2 d S T P
Tb1 Tb 0.0000 0.55620(3) 0.2500 0.01813(10) Uani 1 2 d S T P
O1 O -0.01248(15) 0.6574(3) 0.33013(11) 0.0267(9) Uani 1 1 d . . .
O2 O -0.06601(16) 0.5324(4) 0.37494(12) 0.0419(11) Uani 1 1 d . . .
O3 O 0.43313(14) 0.5839(4) 0.70135(11) 0.0270(9) Uani 1 1 d . . .
O4 O 0.42799(15) 0.7889(4) 0.73421(12) 0.0294(9) Uani 1 1 d . . .
O5 O 0.04502(15) 0.4144(3) 0.31314(11) 0.0264(9) Uani 1 1 d . . .
O6 O 0.00655(15) 0.2091(4) 0.31129(12) 0.0292(9) Uani 1 1 d . . .
O7 O 0.40471(15) 0.3485(4) 0.75216(12) 0.0295(9) Uani 1 1 d . . .
O8 O 0.34496(15) 0.5012(4) 0.77861(12) 0.0352(10) Uani 1 1 d . . .
O9 O -0.08058(17) 0.4391(4) 0.28021(15) 0.0297(10) Uani 1 1 d . . .
H9A H -0.0755 0.3520 0.2789 0.045 Uiso 1 1 d GR . .
O10 O 0.5458(2) 0.5662(5) 0.68684(15) 0.0306(10) Uani 1 1 d . . .
N1 N 0.11160(19) 0.7449(4) 0.55011(14) 0.0245(11) Uani 1 1 d . . .
N2 N 0.1853(2) 0.7550(4) 0.60529(15) 0.0270(11) Uani 1 1 d . . .
N3 N 0.13567(18) 0.2065(4) 0.52926(14) 0.0265(11) Uani 1 1 d . . .
N4 N 0.1846(2) 0.2291(5) 0.60053(15) 0.0310(12) Uani 1 1 d . . .
C1 C -0.0269(2) 0.6136(5) 0.37030(18) 0.0249(13) Uani 1 1 d . . .
C2 C 0.0083(2) 0.6614(5) 0.41755(17) 0.0225(12) Uani 1 1 d . . .
C3 C -0.0112(2) 0.6396(5) 0.46308(17) 0.0276(13) Uani 1 1 d . . .
H3 H -0.0473 0.6032 0.4643 0.033 Uiso 1 1 calc R . .
C4 C 0.0220(2) 0.6709(5) 0.50635(18) 0.0302(14) Uani 1 1 d . . .
H4 H 0.0080 0.6585 0.5367 0.036 Uiso 1 1 calc R . .
C5 C 0.0763(2) 0.7212(5) 0.50437(18) 0.0237(13) Uani 1 1 d . . .
C6 C 0.0961(2) 0.7482(6) 0.4598(2) 0.0314(14) Uani 1 1 d . . .
H6 H 0.1319 0.7861 0.4586 0.038 Uiso 1 1 calc R . .
C7 C 0.0615(3) 0.7179(5) 0.4167(2) 0.0330(15) Uani 1 1 d . . .
H7 H 0.0745 0.7361 0.3864 0.040 Uiso 1 1 calc R . .
C8 C 0.1684(2) 0.7280(5) 0.5580(2) 0.0284(14) Uani 1 1 d . . .
H8 H 0.1918 0.7018 0.5345 0.034 Uiso 1 1 calc R . .
C9 C 0.0928(2) 0.7835(6) 0.59430(18) 0.0323(14) Uani 1 1 d . . .
H9 H 0.0553 0.8013 0.5995 0.039 Uiso 1 1 calc R . .
C10 C 0.1382(2) 0.7907(6) 0.62816(19) 0.0350(15) Uani 1 1 d . . .
H10 H 0.1381 0.8151 0.6611 0.042 Uiso 1 1 calc R . .
C11 C 0.2427(2) 0.7438(6) 0.62811(19) 0.0272(14) Uani 1 1 d . . .
C12 C 0.2619(2) 0.8334(6) 0.66586(19) 0.0352(15) Uani 1 1 d . . .
H12 H 0.2383 0.9020 0.6747 0.042 Uiso 1 1 calc R . .
C13 C 0.3158(2) 0.8196(6) 0.68985(18) 0.0294(14) Uani 1 1 d . . .
H13 H 0.3293 0.8817 0.7140 0.035 Uiso 1 1 calc R . .
C14 C 0.3504(2) 0.7136(5) 0.67838(18) 0.0237(13) Uani 1 1 d . . .
C15 C 0.3308(2) 0.6255(5) 0.64052(17) 0.0253(13) Uani 1 1 d . . .
H15 H 0.3538 0.5549 0.6323 0.030 Uiso 1 1 calc R . .
C16 C 0.2776(2) 0.6425(5) 0.61530(18) 0.0293(13) Uani 1 1 d . . .
H16 H 0.2652 0.5848 0.5893 0.035 Uiso 1 1 calc R . .
C17 C 0.4085(2) 0.6950(6) 0.70668(17) 0.0222(12) Uani 1 1 d . . .
C18 C 0.0376(2) 0.3019(6) 0.33137(17) 0.0206(11) Uani 1 1 d . . .
C19 C 0.0665(2) 0.2728(5) 0.38225(17) 0.0211(12) Uani 1 1 d . . .
C20 C 0.0634(2) 0.1470(5) 0.40326(17) 0.0282(13) Uani 1 1 d . . .
H20 H 0.0446 0.0775 0.3852 0.034 Uiso 1 1 calc R . .
C21 C 0.0883(2) 0.1231(6) 0.45156(18) 0.0305(14) Uani 1 1 d . . .
H21 H 0.0866 0.0379 0.4656 0.037 Uiso 1 1 calc R . .
C22 C 0.1154(2) 0.2271(5) 0.47809(18) 0.0261(13) Uani 1 1 d . . .
C23 C 0.1201(2) 0.3530(5) 0.45757(17) 0.0254(13) Uani 1 1 d . . .
H23 H 0.1389 0.4222 0.4758 0.030 Uiso 1 1 calc R . .
C24 C 0.0961(2) 0.3749(5) 0.40910(17) 0.0254(13) Uani 1 1 d . . .
H24 H 0.0999 0.4587 0.3945 0.031 Uiso 1 1 calc R . .
C25 C 0.1801(2) 0.2691(6) 0.55371(18) 0.0302(14) Uani 1 1 d . . .
H25 H 0.2039 0.3304 0.5403 0.036 Uiso 1 1 calc R . .
C26 C 0.1117(2) 0.1229(6) 0.56191(19) 0.0363(15) Uani 1 1 d . . .
H26 H 0.0804 0.0668 0.5546 0.044 Uiso 1 1 calc R . .
C27 C 0.1426(3) 0.1385(6) 0.60624(19) 0.0409(16) Uani 1 1 d . . .
H27 H 0.1364 0.0952 0.6355 0.049 Uiso 1 1 calc R . .
C28 C 0.2276(2) 0.2726(6) 0.64036(19) 0.0281(14) Uani 1 1 d . . .
C29 C 0.2785(2) 0.2038(6) 0.6463(2) 0.0398(16) Uani 1 1 d . . .
H29 H 0.2855 0.1327 0.6255 0.048 Uiso 1 1 calc R . .
C30 C 0.3192(3) 0.2442(6) 0.6845(2) 0.0371(16) Uani 1 1 d . . .
H30 H 0.3533 0.1968 0.6905 0.044 Uiso 1 1 calc R . .
C31 C 0.3094(2) 0.3542(5) 0.71337(18) 0.0242(12) Uani 1 1 d . . .
C32 C 0.2568(2) 0.4190(6) 0.70677(18) 0.0360(15) Uani 1 1 d . . .
H32 H 0.2498 0.4910 0.7271 0.043 Uiso 1 1 calc R . .
C33 C 0.2147(2) 0.3773(6) 0.66998(19) 0.0374(15) Uani 1 1 d . . .
H33 H 0.1792 0.4189 0.6657 0.045 Uiso 1 1 calc R . .
C34 C 0.3563(2) 0.4052(6) 0.75105(17) 0.0258(13) Uani 1 1 d . . .
Br1 Br 0.25600(3) 0.52010(6) 0.48603(2) 0.04326(17) Uani 1 1 d . . .
H10A H 0.577(2) 0.566(6) 0.6940(19) 0.03(2) Uiso 1 1 d . . .
H10B H 0.537(3) 0.637(6) 0.682(2) 0.04(2) Uiso 1 1 d . . .
H9B H -0.079(2) 0.451(6) 0.3066(18) 0.04(2) Uiso 1 1 d . . .

loop_
_atom_site_aniso_label
_atom_site_aniso_U_11
_atom_site_aniso_U_22
_atom_site_aniso_U_33
_atom_site_aniso_U_23
_atom_site_aniso_U_13
_atom_site_aniso_U_12
Tb0A 0.0205(2) 0.0186(2) 0.01573(18) 0.000 -0.00393(15) 0.000
Tb1 0.0201(2) 0.0179(2) 0.01488(18) 0.000 -0.00444(15) 0.000
O1 0.041(2) 0.024(2) 0.0148(17) 0.0012(16) -0.0007(17) -0.0014(18)
O2 0.040(3) 0.059(3) 0.027(2) -0.007(2) 0.0039(19) -0.028(2)
O3 0.024(2) 0.030(2) 0.0245(19) 0.0046(17) -0.0075(16) 0.0080(18)
O4 0.031(2) 0.031(2) 0.0251(19) -0.0085(18) -0.0034(17) -0.0081(18)
O5 0.030(2) 0.022(2) 0.0256(19) 0.0066(17) -0.0034(16) 0.0027(17)
O6 0.030(2) 0.031(2) 0.0237(19) -0.0052(18) -0.0094(17) 0.0000(19)
O7 0.016(2) 0.031(2) 0.040(2) -0.0019(18) -0.0071(17) -0.0008(18)
O8 0.030(2) 0.047(3) 0.0273(19) -0.003(2) -0.0014(18) -0.003(2)
O9 0.035(2) 0.030(2) 0.024(2) -0.002(2) 0.0003(19) -0.0058(19)
O10 0.031(3) 0.029(3) 0.031(2) 0.007(2) 0.002(2) 0.006(2)
N1 0.020(3) 0.036(3) 0.016(2) -0.0039(19) -0.005(2) 0.001(2)
N2 0.025(3) 0.034(3) 0.020(2) -0.003(2) -0.006(2) 0.004(2)
N3 0.025(3) 0.034(3) 0.019(2) -0.003(2) -0.002(2) -0.002(2)
N4 0.028(3) 0.046(3) 0.017(2) 0.000(2) -0.004(2) -0.003(2)
C1 0.029(3) 0.025(3) 0.020(3) -0.002(2) -0.002(2) 0.006(3)
C2 0.025(3) 0.020(3) 0.021(3) 0.003(2) -0.003(2) 0.005(2)
C3 0.015(3) 0.040(3) 0.027(3) -0.002(3) 0.001(2) -0.001(3)
C4 0.030(3) 0.043(4) 0.017(3) -0.003(3) 0.001(2) -0.002(3)
C5 0.024(3) 0.027(3) 0.018(3) -0.003(2) -0.004(2) 0.000(2)
C6 0.024(4) 0.038(3) 0.033(3) 0.001(3) 0.009(3) -0.007(3)
C7 0.042(4) 0.037(4) 0.022(3) 0.000(3) 0.008(3) -0.005(3)
C8 0.023(3) 0.036(4) 0.026(3) 0.006(3) 0.001(3) 0.000(3)
C9 0.027(4) 0.047(4) 0.022(3) -0.007(3) 0.002(3) 0.000(3)
C10 0.032(4) 0.050(4) 0.023(3) -0.006(3) 0.004(3) 0.001(3)
C11 0.023(4) 0.036(3) 0.020(3) 0.003(2) -0.007(3) 0.004(3)
C12 0.027(3) 0.040(4) 0.038(3) -0.011(3) -0.002(3) 0.006(3)
C13 0.026(3) 0.035(4) 0.025(3) -0.014(3) -0.007(3) 0.002(3)
C14 0.023(3) 0.023(3) 0.023(3) 0.002(2) -0.005(2) -0.001(3)
C15 0.020(3) 0.030(3) 0.025(3) -0.003(2) -0.002(2) 0.000(3)
C16 0.034(4) 0.030(3) 0.022(3) -0.010(3) -0.008(3) 0.002(3)
C17 0.019(3) 0.035(3) 0.012(2) 0.005(3) 0.001(2) 0.000(3)
C18 0.016(3) 0.024(3) 0.022(3) -0.001(3) 0.002(2) 0.010(3)
C19 0.031(3) 0.013(3) 0.019(3) 0.001(2) 0.006(2) 0.003(2)
C20 0.035(4) 0.028(3) 0.021(3) -0.007(2) -0.004(3) 0.004(3)
C21 0.041(4) 0.026(3) 0.023(3) 0.004(3) -0.005(3) 0.001(3)
C22 0.025(3) 0.034(4) 0.017(3) -0.002(2) -0.005(3) 0.001(3)
C23 0.033(3) 0.024(3) 0.018(3) 0.000(2) -0.003(2) -0.006(3)
C24 0.027(3) 0.024(3) 0.024(3) 0.002(2) -0.003(2) -0.001(3)
C25 0.031(4) 0.045(4) 0.014(3) 0.003(3) -0.001(3) -0.005(3)
C26 0.033(4) 0.043(4) 0.032(3) 0.013(3) -0.001(3) -0.008(3)
C27 0.041(4) 0.058(4) 0.022(3) 0.011(3) -0.004(3) -0.008(3)
C28 0.018(3) 0.047(4) 0.018(3) 0.000(3) -0.004(3) -0.006(3)
C29 0.028(4) 0.054(4) 0.036(3) -0.014(3) -0.001(3) 0.008(3)
C30 0.027(4) 0.048(4) 0.033(3) -0.005(3) -0.010(3) 0.007(3)
C31 0.018(3) 0.034(3) 0.020(3) 0.003(3) -0.002(2) -0.006(3)
C32 0.033(4) 0.046(4) 0.028(3) -0.009(3) -0.003(3) -0.001(3)
C33 0.020(3) 0.054(4) 0.036(3) 0.000(3) -0.009(3) 0.007(3)
C34 0.030(3) 0.033(3) 0.015(3) 0.005(2) 0.003(2) -0.012(3)
Br1 0.0459(4) 0.0424(4) 0.0433(3) -0.0067(3) 0.0129(3) -0.0054(3)

loop_
_atom_type_symbol
_atom_type_description
_atom_type_scat_dispersion_real
_atom_type_scat_dispersion_imag
_atom_type_scat_source
C C 0.0033 0.0016 'International Tables Vol C Tables 4.2.6.8 and 6.1.1.4'
H H 0.0000 0.0000 'International Tables Vol C Tables 4.2.6.8 and 6.1.1.4'
Br Br -0.2901 2.4595 'International Tables Vol C Tables 4.2.6.8 and 6.1.1.4'
N N 0.0061 0.0033 'International Tables Vol C Tables 4.2.6.8 and 6.1.1.4'
O O 0.0106 0.0060 'International Tables Vol C Tables 4.2.6.8 and 6.1.1.4'
Tb Tb -0.1723 4.1537 'International Tables Vol C Tables 4.2.6.8 and 6.1.1.4'

loop_
_geom_angle_atom_site_label_1
_geom_angle_atom_site_label_2
_geom_angle_atom_site_label_3
_geom_angle
_geom_angle_site_symmetry_1
_geom_angle_site_symmetry_3
O3 Tb0A O3 110.81(17) . 2_656
O3 Tb0A O7 71.83(12) . .
O3 Tb0A O7 140.34(11) 2_656 .
O3 Tb0A O7 140.34(11) . 2_656
O3 Tb0A O7 71.82(12) 2_656 2_656
O3 Tb0A O10 69.78(15) 2_656 2_656
O3 Tb0A O10 78.55(14) 2_656 .
O3 Tb0A O10 78.55(13) . 2_656
O3 Tb0A O10 69.78(15) . .
O6 Tb0A O3 89.67(12) 8_556 2_656
O6 Tb0A O3 89.67(12) 7_556 .
O6 Tb0A O3 141.81(13) 8_556 .
O6 Tb0A O3 141.81(13) 7_556 2_656
O6 Tb0A O6 93.21(17) 7_556 8_556
O6 Tb0A O7 72.06(12) 7_556 2_656
O6 Tb0A O7 72.06(12) 8_556 .
O6 Tb0A O7 75.75(12) 7_556 .
O6 Tb0A O7 75.75(12) 8_556 2_656
O6 Tb0A O10 79.08(14) 8_556 2_656
O6 Tb0A O10 147.97(16) 7_556 2_656
O6 Tb0A O10 147.97(16) 8_556 .
O6 Tb0A O10 79.08(14) 7_556 .
O7 Tb0A O7 132.43(17) . 2_656
O10 Tb0A O7 133.68(14) . .
O10 Tb0A O7 72.29(15) 2_656 .
O10 Tb0A O7 133.68(14) 2_656 2_656
O10 Tb0A O7 72.29(15) . 2_656
O10 Tb0A O10 122.7(2) 2_656 .
O1 Tb1 O1 131.58(15) . 2
O1 Tb1 O9 132.05(12) 2 .
O1 Tb1 O9 73.68(13) . .
O1 Tb1 O9 132.05(12) . 2
O1 Tb1 O9 73.68(13) 2 2
O4 Tb1 O1 74.39(11) 7_566 2
O4 Tb1 O1 74.39(11) 8_465 .
O4 Tb1 O1 73.76(12) 8_465 2
O4 Tb1 O1 73.75(12) 7_566 .
O4 Tb1 O4 95.98(18) 7_566 8_465
O4 Tb1 O5 89.99(12) 8_465 2
O4 Tb1 O5 142.43(12) 8_465 .
O4 Tb1 O5 89.99(12) 7_566 .
O4 Tb1 O5 142.44(12) 7_566 2
O4 Tb1 O9 78.06(13) 8_465 .
O4 Tb1 O9 147.30(13) 7_566 .
O4 Tb1 O9 78.06(13) 7_566 2
O4 Tb1 O9 147.30(13) 8_465 2
O5 Tb1 O1 71.83(11) . .
O5 Tb1 O1 142.89(12) 2 .
O5 Tb1 O1 142.89(12) . 2
O5 Tb1 O1 71.83(11) 2 2
O5 Tb1 O5 107.39(16) . 2
O5 Tb1 O9 70.19(13) 2 .
O5 Tb1 O9 77.14(13) 2 2
O5 Tb1 O9 70.19(13) . 2
O5 Tb1 O9 77.14(13) . .
O9 Tb1 O9 123.40(19) 2 .
C1 O1 Tb1 134.7(3) . .
C17 O3 Tb0A 136.0(3) . .
C17 O4 Tb1 145.6(3) . 7_566
C18 O5 Tb1 138.5(3) . .
C18 O6 Tb0A 143.7(3) . 7_556
C34 O7 Tb0A 129.9(3) . .
Tb1 O9 H9A 109.8 . .
Tb1 O9 H9B 107(5) . .
H9A O9 H9B 102.5 . .
Tb0A O10 H10A 109(4) . .
Tb0A O10 H10B 116(5) . .
H10A O10 H10B 107(7) . .
C8 N1 C5 126.0(5) . .
C8 N1 C9 107.9(4) . .
C9 N1 C5 126.0(5) . .
C8 N2 C10 108.6(5) . .
C8 N2 C11 124.8(5) . .
C10 N2 C11 126.6(4) . .
C25 N3 C22 125.1(5) . .
C25 N3 C26 108.4(4) . .
C26 N3 C22 126.4(5) . .
C25 N4 C27 109.2(5) . .
C25 N4 C28 126.5(5) . .
C27 N4 C28 124.3(4) . .
O1 C1 C2 116.8(5) . .
O2 C1 O1 126.1(5) . .
O2 C1 C2 117.1(5) . .
C3 C2 C1 120.1(5) . .
C7 C2 C1 121.5(5) . .
C7 C2 C3 118.3(5) . .
C2 C3 H3 119.5 . .
C4 C3 C2 121.0(5) . .
C4 C3 H3 119.5 . .
C3 C4 H4 120.3 . .
C3 C4 C5 119.3(5) . .
C5 C4 H4 120.3 . .
C4 C5 N1 118.3(5) . .
C6 C5 N1 120.8(5) . .
C6 C5 C4 120.9(5) . .
C5 C6 H6 120.7 . .
C5 C6 C7 118.6(5) . .
C7 C6 H6 120.7 . .
C2 C7 C6 121.8(5) . .
C2 C7 H7 119.1 . .
C6 C7 H7 119.1 . .
N1 C8 H8 125.8 . .
N2 C8 N1 108.3(5) . .
N2 C8 H8 125.8 . .
N1 C9 H9 126.1 . .
C10 C9 N1 107.7(5) . .
C10 C9 H9 126.1 . .
N2 C10 H10 126.3 . .
C9 C10 N2 107.5(5) . .
C9 C10 H10 126.3 . .
C12 C11 N2 118.9(5) . .
C16 C11 N2 121.0(5) . .
C16 C11 C12 120.0(5) . .
C11 C12 H12 120.2 . .
C13 C12 C11 119.7(5) . .
C13 C12 H12 120.2 . .
C12 C13 H13 119.8 . .
C12 C13 C14 120.4(5) . .
C14 C13 H13 119.8 . .
C13 C14 C15 119.2(5) . .
C13 C14 C17 120.2(5) . .
C15 C14 C17 120.7(5) . .
C14 C15 H15 119.9 . .
C16 C15 C14 120.3(5) . .
C16 C15 H15 119.9 . .
C11 C16 H16 119.8 . .
C15 C16 C11 120.4(5) . .
C15 C16 H16 119.8 . .
O3 C17 C14 116.9(5) . .
O4 C17 O3 125.3(5) . .
O4 C17 C14 117.8(5) . .
O5 C18 O6 125.7(4) . .
O5 C18 C19 118.2(5) . .
O6 C18 C19 116.1(5) . .
C20 C19 C18 121.2(5) . .
C20 C19 C24 119.2(4) . .
C24 C19 C18 119.6(4) . .
C19 C20 H20 119.7 . .
C19 C20 C21 120.5(5) . .
C21 C20 H20 119.7 . .
C20 C21 H21 120.4 . .
C22 C21 C20 119.1(5) . .
C22 C21 H21 120.4 . .
C21 C22 N3 119.1(5) . .
C21 C22 C23 121.4(4) . .
C23 C22 N3 119.3(5) . .
C22 C23 H23 120.6 . .
C22 C23 C24 118.9(5) . .
C24 C23 H23 120.6 . .
C19 C24 C23 120.7(5) . .
C19 C24 H24 119.6 . .
C23 C24 H24 119.6 . .
N3 C25 H25 125.9 . .
N4 C25 N3 108.2(5) . .
N4 C25 H25 125.9 . .
N3 C26 H26 126.6 . .
C27 C26 N3 106.7(5) . .
C27 C26 H26 126.6 . .
N4 C27 H27 126.2 . .
C26 C27 N4 107.5(5) . .
C26 C27 H27 126.2 . .
C29 C28 N4 117.7(5) . .
C33 C28 N4 118.5(5) . .
C33 C28 C29 123.8(5) . .
C28 C29 H29 121.1 . .
C28 C29 C30 117.7(6) . .
C30 C29 H29 121.1 . .
C29 C30 H30 119.8 . .
C31 C30 C29 120.4(6) . .
C31 C30 H30 119.8 . .
C30 C31 C32 119.9(5) . .
C30 C31 C34 119.6(5) . .
C32 C31 C34 120.6(5) . .
C31 C32 H32 119.7 . .
C31 C32 C33 120.6(5) . .
C33 C32 H32 119.7 . .
C28 C33 C32 117.4(5) . .
C28 C33 H33 121.3 . .
C32 C33 H33 121.3 . .
O7 C34 C31 117.2(5) . .
O8 C34 O7 124.9(5) . .
O8 C34 C31 117.9(5) . .

loop_
_geom_bond_atom_site_label_1
_geom_bond_atom_site_label_2
_geom_bond_distance
_geom_bond_site_symmetry_2
Tb0A O3 2.360(3) 2_656
Tb0A O3 2.360(3) .
Tb0A O6 2.281(3) 8_556
Tb0A O6 2.281(3) 7_556
Tb0A O7 2.467(3) 2_656
Tb0A O7 2.467(3) .
Tb0A O10 2.429(4) .
Tb0A O10 2.429(4) 2_656
Tb1 O1 2.449(3) .
Tb1 O1 2.449(3) 2
Tb1 O4 2.296(4) 7_566
Tb1 O4 2.296(3) 8_465
Tb1 O5 2.377(3) .
Tb1 O5 2.377(3) 2
Tb1 O9 2.450(4) 2
Tb1 O9 2.450(4) .
O1 C1 1.259(6) .
O2 C1 1.243(6) .
O3 C17 1.262(6) .
O4 Tb1 2.296(3) 7_566
O4 C17 1.250(6) .
O5 C18 1.241(6) .
O6 Tb0A 2.281(3) 7_556
O6 C18 1.262(6) .
O7 C34 1.270(6) .
O8 C34 1.260(6) .
O9 H9A 0.8740 .
O9 H9B 0.72(5) .
O10 H10A 0.75(5) .
O10 H10B 0.74(6) .
N1 C5 1.437(6) .
N1 C8 1.344(6) .
N1 C9 1.382(6) .
N2 C8 1.330(6) .
N2 C10 1.381(6) .
N2 C11 1.431(6) .
N3 C22 1.435(6) .
N3 C25 1.331(6) .
N3 C26 1.382(6) .
N4 C25 1.327(6) .
N4 C27 1.360(7) .
N4 C28 1.464(6) .
C1 C2 1.525(6) .
C2 C3 1.386(6) .
C2 C7 1.379(7) .
C3 H3 0.9300 .
C3 C4 1.374(6) .
C4 H4 0.9300 .
C4 C5 1.384(7) .
C5 C6 1.374(7) .
C6 H6 0.9300 .
C6 C7 1.384(7) .
C7 H7 0.9300 .
C8 H8 0.9300 .
C9 H9 0.9300 .
C9 C10 1.333(7) .
C10 H10 0.9300 .
C11 C12 1.394(7) .
C11 C16 1.370(7) .
C12 H12 0.9300 .
C12 C13 1.369(7) .
C13 H13 0.9300 .
C13 C14 1.389(7) .
C14 C15 1.390(6) .
C14 C17 1.507(7) .
C15 H15 0.9300 .
C15 C16 1.371(6) .
C16 H16 0.9300 .
C18 C19 1.500(7) .
C19 C20 1.378(7) .
C19 C24 1.391(6) .
C20 H20 0.9300 .
C20 C21 1.398(6) .
C21 H21 0.9300 .
C21 C22 1.376(7) .
C22 C23 1.378(7) .
C23 H23 0.9300 .
C23 C24 1.392(6) .
C24 H24 0.9300 .
C25 H25 0.9300 .
C26 H26 0.9300 .
C26 C27 1.346(7) .
C27 H27 0.9300 .
C28 C29 1.377(7) .
C28 C33 1.370(7) .
C29 H29 0.9300 .
C29 C30 1.391(7) .
C30 H30 0.9300 .
C30 C31 1.380(7) .
C31 C32 1.391(7) .
C31 C34 1.510(7) .
C32 H32 0.9300 .
C32 C33 1.392(7) .
C33 H33 0.9300 .

loop_
_geom_torsion_atom_site_label_1
_geom_torsion_atom_site_label_2
_geom_torsion_atom_site_label_3
_geom_torsion_atom_site_label_4
_geom_torsion
_geom_torsion_site_symmetry_1
Tb0A O3 C17 O4 27.1(8) .
Tb0A O3 C17 C14 -151.3(3) .
Tb0A O6 C18 O5 72.6(8) 7_556
Tb0A O6 C18 C19 -109.1(5) 7_556
Tb0A O7 C34 O8 -50.4(7) .
Tb0A O7 C34 C31 128.8(4) .
Tb1 O1 C1 O2 -42.5(8) .
Tb1 O1 C1 C2 135.5(4) .
Tb1 O4 C17 O3 62.8(8) 7_566
Tb1 O4 C17 C14 -118.8(5) 7_566
Tb1 O5 C18 O6 18.8(8) .
Tb1 O5 C18 C19 -159.4(3) .
O1 C1 C2 C3 167.4(5) .
O1 C1 C2 C7 -17.4(7) .
O2 C1 C2 C3 -14.4(7) .
O2 C1 C2 C7 160.8(5) .
O5 C18 C19 C20 -175.3(5) .
O5 C18 C19 C24 5.7(7) .
O6 C18 C19 C20 6.2(7) .
O6 C18 C19 C24 -172.7(4) .
N1 C5 C6 C7 177.1(5) .
N1 C9 C10 N2 -0.7(6) .
N2 C11 C12 C13 176.6(5) .
N2 C11 C16 C15 -174.1(5) .
N3 C22 C23 C24 -174.7(5) .
N3 C26 C27 N4 -0.3(7) .
N4 C28 C29 C30 -179.4(5) .
N4 C28 C33 C32 -178.4(5) .
C1 C2 C3 C4 174.1(5) .
C1 C2 C7 C6 -173.0(5) .
C2 C3 C4 C5 -2.0(8) .
C3 C2 C7 C6 2.3(8) .
C3 C4 C5 N1 -176.0(5) .
C3 C4 C5 C6 4.2(8) .
C4 C5 C6 C7 -3.1(8) .
C5 N1 C8 N2 -177.6(5) .
C5 N1 C9 C10 178.0(5) .
C5 C6 C7 C2 -0.2(9) .
C7 C2 C3 C4 -1.2(8) .
C8 N1 C5 C4 144.9(5) .
C8 N1 C5 C6 -35.3(8) .
C8 N1 C9 C10 0.5(6) .
C8 N2 C10 C9 0.6(7) .
C8 N2 C11 C12 146.8(5) .
C8 N2 C11 C16 -36.8(8) .
C9 N1 C5 C4 -32.1(8) .
C9 N1 C5 C6 147.7(5) .
C9 N1 C8 N2 -0.2(6) .
C10 N2 C8 N1 -0.2(6) .
C10 N2 C11 C12 -35.4(8) .
C10 N2 C11 C16 140.9(6) .
C11 N2 C8 N1 177.9(5) .
C11 N2 C10 C9 -177.5(5) .
C11 C12 C13 C14 -3.0(8) .
C12 C11 C16 C15 2.2(8) .
C12 C13 C14 C15 3.3(8) .
C12 C13 C14 C17 -176.9(5) .
C13 C14 C15 C16 -0.8(8) .
C13 C14 C17 O3 166.6(5) .
C13 C14 C17 O4 -11.9(7) .
C14 C15 C16 C11 -1.9(8) .
C15 C14 C17 O3 -13.5(7) .
C15 C14 C17 O4 167.9(4) .
C16 C11 C12 C13 0.2(8) .
C17 C14 C15 C16 179.4(5) .
C18 C19 C20 C21 -177.1(5) .
C18 C19 C24 C23 175.8(5) .
C19 C20 C21 C22 0.7(8) .
C20 C19 C24 C23 -3.2(8) .
C20 C21 C22 N3 173.5(5) .
C20 C21 C22 C23 -2.1(8) .
C21 C22 C23 C24 0.8(8) .
C22 N3 C25 N4 177.3(5) .
C22 N3 C26 C27 -177.3(5) .
C22 C23 C24 C19 1.9(8) .
C24 C19 C20 C21 1.9(8) .
C25 N3 C22 C21 151.2(5) .
C25 N3 C22 C23 -33.1(8) .
C25 N3 C26 C27 0.6(7) .
C25 N4 C27 C26 -0.1(7) .
C25 N4 C28 C29 -86.6(7) .
C25 N4 C28 C33 94.4(7) .
C26 N3 C22 C21 -31.2(8) .
C26 N3 C22 C23 144.5(6) .
C26 N3 C25 N4 -0.6(6) .
C27 N4 C25 N3 0.4(7) .
C27 N4 C28 C29 92.8(7) .
C27 N4 C28 C33 -86.1(7) .
C28 N4 C25 N3 179.9(5) .
C28 N4 C27 C26 -179.6(5) .
C28 C29 C30 C31 -3.3(9) .
C29 C28 C33 C32 2.8(9) .
C29 C30 C31 C32 4.8(8) .
C29 C30 C31 C34 -173.7(5) .
C30 C31 C32 C33 -2.4(8) .
C30 C31 C34 O7 4.4(7) .
C30 C31 C34 O8 -176.3(5) .
C31 C32 C33 C28 -1.3(8) .
C32 C31 C34 O7 -174.0(5) .
C32 C31 C34 O8 5.3(7) .
C33 C28 C29 C30 -0.5(9) .
C34 C31 C32 C33 176.0(5) .
